data_7052710
loop_
_publ_author_name
'Vasudevan, Kalyan V.'
'Cowley, Alan H.'

_publ_section_title
;
 New bimetallic complexes supported by a tetrakis(imino)pyracene (TIP)
 ligand
;
_journal_issue 10
_journal_name_full 'New Journal of Chemistry'
_journal_page_first 2043
_journal_paper_doi 10.1039/c1nj20128j
_journal_volume 35
_journal_year 2011
_chemical_formula_moiety 'C62 H72 Cl4 N4 Pd2, 2 (C H2 Cl2)'
_chemical_formula_sum 'C64 H76 Cl8 N4 Pd2'
_chemical_formula_weight 1397.69
_space_group_IT_number 61
_symmetry_cell_setting orthorhombic
_symmetry_space_group_name_Hall '-P 2ac 2ab'
_symmetry_space_group_name_H-M 'P b c a'
_atom_sites_solution_hydrogens geom
_atom_sites_solution_primary direct
_atom_sites_solution_secondary difmap
_audit_creation_method
;
manual editing of the .cif file
created by SHELXTL Ver. 6.10
;
_cell_angle_alpha 90.000
_cell_angle_beta 90.000
_cell_angle_gamma 90.000
_cell_formula_units_Z 4
_cell_length_a 19.460(5)
_cell_length_b 15.257(5)
_cell_length_c 23.428(5)
_cell_measurement_temperature 153(2)
_cell_volume 6956(3)
_computing_cell_refinement 'Collect software, Nonius B.V. 1998'
_computing_data_collection 'Collect software, Nonius B.V. 1998'
_computing_data_reduction
;
DENZO and Scalepack (Otwinoski and Minor, 1997)
;
_computing_molecular_graphics 'XP SHELXTL/PC, Siemens Analytical'
_computing_structure_refinement 'XL SHELXTL/PC, Siemens Analytical'
_computing_structure_solution
;
SIR97 - Altomare A., Burla M.C., Camalli M., Cascarano G.L., Giacovazzo C.,
Guagliardi A., Moliterni A.G.G., Polidori G.,Spagna R.
;
_diffrn_ambient_temperature 153(2)
_diffrn_measured_fraction_theta_full 0.997
_diffrn_measured_fraction_theta_max 0.997
_diffrn_measurement_device_type 'Nonius Kappa CCD'
_diffrn_measurement_method \w-scan
_diffrn_radiation_monochromator graphite
_diffrn_radiation_source 'fine-focus sealed tube'
_diffrn_radiation_type MoK\a
_diffrn_radiation_wavelength 0.71069
_diffrn_reflns_av_R_equivalents 0.0941
_diffrn_reflns_av_sigmaI/netI 0.1063
_diffrn_reflns_limit_h_max 25
_diffrn_reflns_limit_h_min -25
_diffrn_reflns_limit_k_max 18
_diffrn_reflns_limit_k_min -19
_diffrn_reflns_limit_l_max 30
_diffrn_reflns_limit_l_min -30
_diffrn_reflns_number 25734
_diffrn_reflns_theta_full 27.50
_diffrn_reflns_theta_max 27.50
_diffrn_reflns_theta_min 1.74
_exptl_absorpt_coefficient_mu 0.863
_exptl_absorpt_correction_T_max 0.879
_exptl_absorpt_correction_T_min 0.839
_exptl_absorpt_correction_type multi-scan
_exptl_absorpt_process_details 'DENZO and Scalepack (Otwinoski and Minor, 1997)'
_exptl_crystal_colour red
_exptl_crystal_density_diffrn 1.335
_exptl_crystal_density_method 'not measured'
_exptl_crystal_description block
_exptl_crystal_F_000 2864
_exptl_crystal_size_max 0.25
_exptl_crystal_size_mid 0.17
_exptl_crystal_size_min 0.15
_platon_squeeze_details
;
;
_refine_diff_density_max 0.697
_refine_diff_density_min -1.849
_refine_diff_density_rms 0.114
_refine_ls_extinction_method none
_refine_ls_goodness_of_fit_ref 0.957
_refine_ls_hydrogen_treatment constr
_refine_ls_matrix_type full
_refine_ls_number_parameters 333
_refine_ls_number_reflns 7958
_refine_ls_number_restraints 0
_refine_ls_restrained_S_all 0.957
_refine_ls_R_factor_all 0.1088
_refine_ls_R_factor_gt 0.0557
_refine_ls_shift/su_max 0.001
_refine_ls_shift/su_mean 0.000
_refine_ls_structure_factor_coef Fsqd
_refine_ls_weighting_details 'calc w=1/[\s^2^(Fo^2^)+(0.0763P)^2^+0.0000P] where P=(Fo^2^+2Fc^2^)/3'
_refine_ls_weighting_scheme calc
_refine_ls_wR_factor_gt 0.1312
_refine_ls_wR_factor_ref 0.1456
_reflns_number_gt 4583
_reflns_number_total 7958
_reflns_threshold_expression >2sigma(I)
_cod_data_source_file c1nj20128j.txt
_cod_data_source_block kvkv083sq
_cod_original_sg_symbol_Hall -P2ac2ab
_cod_original_sg_symbol_H-M pbca
_cod_database_code 7052710

loop_
_symmetry_equiv_pos_as_xyz
'x, y, z'
'-x+1/2, -y, z+1/2'
'x+1/2, -y+1/2, -z'
'-x, y+1/2, -z+1/2'
'-x, -y, -z'
'x-1/2, y, -z-1/2'
'-x-1/2, y-1/2, z'
'x, -y-1/2, z-1/2'

loop_
_atom_site_label
_atom_site_type_symbol
_atom_site_fract_x
_atom_site_fract_y
_atom_site_fract_z
_atom_site_U_iso_or_equiv
_atom_site_adp_type
_atom_site_occupancy
_atom_site_symmetry_multiplicity
_atom_site_calc_flag
_atom_site_refinement_flags
C1 C 0.57979(19) 0.0843(3) 0.58991(16) 0.0221(9) Uani 1 1 d .
C2 C 0.57738(19) 0.0170(3) 0.54499(16) 0.0232(9) Uani 1 1 d .
C3 C 0.5107(2) 0.0266(3) 0.52170(16) 0.0226(9) Uani 1 1 d .
C4 C 0.4682(2) 0.0907(3) 0.54543(16) 0.0229(9) Uani 1 1 d .
C5 C 0.5115(2) 0.1306(3) 0.58985(15) 0.0201(9) Uani 1 1 d .
C6 C 0.4022(2) 0.1007(3) 0.52321(17) 0.0258(10) Uani 1 1 d .
H6 H 0.3729 0.1430 0.5381 0.031 Uiso 1 1 calc R
C7 C 0.3796(2) 0.0458(3) 0.47755(17) 0.0263(10) Uani 1 1 d .
H7 H 0.3355 0.0525 0.4629 0.032 Uiso 1 1 calc R
C8 C 0.68791(19) 0.0631(3) 0.63190(16) 0.0229(9) Uani 1 1 d .
C9 C 0.7450(2) 0.0945(3) 0.60227(19) 0.0375(12) Uani 1 1 d .
C10 C 0.8062(2) 0.0477(4) 0.6084(3) 0.0557(16) Uani 1 1 d .
H10 H 0.8453 0.0670 0.5893 0.067 Uiso 1 1 calc R
C11 C 0.8104(3) -0.0251(4) 0.6413(3) 0.0548(16) Uani 1 1 d .
H11 H 0.8518 -0.0551 0.6443 0.066 Uiso 1 1 calc R
C12 C 0.7540(3) -0.0545(3) 0.6701(2) 0.0478(14) Uani 1 1 d .
H12 H 0.7577 -0.1045 0.6926 0.057 Uiso 1 1 calc R
C13 C 0.6906(2) -0.0109(3) 0.66659(18) 0.0314(11) Uani 1 1 d .
C14 C 0.7397(3) 0.1768(4) 0.5650(3) 0.0650(17) Uani 1 1 d .
H14 H 0.6955 0.2051 0.5730 0.078 Uiso 1 1 calc R
C15 C 0.7416(5) 0.1536(6) 0.5031(3) 0.121(3) Uani 1 1 d .
H15A H 0.7870 0.1345 0.4930 0.182 Uiso 1 1 calc R
H15B H 0.7296 0.2040 0.4807 0.182 Uiso 1 1 calc R
H15C H 0.7094 0.1072 0.4957 0.182 Uiso 1 1 calc R
C16 C 0.7981(4) 0.2428(5) 0.5802(4) 0.109(3) Uani 1 1 d .
H16A H 0.7968 0.2552 0.6203 0.164 Uiso 1 1 calc R
H16B H 0.7916 0.2961 0.5591 0.164 Uiso 1 1 calc R
H16C H 0.8418 0.2176 0.5705 0.164 Uiso 1 1 calc R
C17 C 0.6283(3) -0.0407(4) 0.7010(2) 0.0583(16) Uani 1 1 d .
H17 H 0.5878 -0.0130 0.6839 0.070 Uiso 1 1 calc R
C18 C 0.6331(5) -0.0084(5) 0.7626(3) 0.107(3) Uani 1 1 d .
H18A H 0.6749 -0.0293 0.7795 0.161 Uiso 1 1 calc R
H18B H 0.5945 -0.0301 0.7839 0.161 Uiso 1 1 calc R
H18C H 0.6327 0.0545 0.7631 0.161 Uiso 1 1 calc R
C19 C 0.6171(4) -0.1406(4) 0.6981(3) 0.085(2) Uani 1 1 d .
H19A H 0.6169 -0.1590 0.6589 0.127 Uiso 1 1 calc R
H19B H 0.5739 -0.1551 0.7154 0.127 Uiso 1 1 calc R
H19C H 0.6535 -0.1698 0.7181 0.127 Uiso 1 1 calc R
C20 C 0.4365(2) 0.2320(3) 0.63374(17) 0.0242(10) Uani 1 1 d .
C21 C 0.4252(2) 0.3140(3) 0.61007(19) 0.0288(10) Uani 1 1 d .
C22 C 0.3605(2) 0.3497(4) 0.6163(2) 0.0454(13) Uani 1 1 d .
H22 H 0.3512 0.4046 0.6008 0.054 Uiso 1 1 calc R
C23 C 0.3087(3) 0.3048(4) 0.6452(2) 0.0533(15) Uani 1 1 d .
H23 H 0.2651 0.3292 0.6486 0.064 Uiso 1 1 calc R
C24 C 0.3225(3) 0.2241(4) 0.6689(2) 0.0470(14) Uani 1 1 d .
H24 H 0.2878 0.1952 0.6887 0.056 Uiso 1 1 calc R
C25 C 0.3862(3) 0.1845(3) 0.66413(19) 0.0361(11) Uani 1 1 d .
C26 C 0.4821(2) 0.3610(3) 0.5773(2) 0.0404(12) Uani 1 1 d .
H26 H 0.5258 0.3356 0.5899 0.048 Uiso 1 1 calc R
C27 C 0.4754(3) 0.3421(4) 0.5127(2) 0.0642(17) Uani 1 1 d .
H27A H 0.4804 0.2803 0.5061 0.096 Uiso 1 1 calc R
H27B H 0.5106 0.3732 0.4924 0.096 Uiso 1 1 calc R
H27C H 0.4311 0.3609 0.4996 0.096 Uiso 1 1 calc R
C28 C 0.4853(3) 0.4596(3) 0.5900(2) 0.0577(15) Uani 1 1 d .
H28A H 0.4416 0.4859 0.5816 0.087 Uiso 1 1 calc R
H28B H 0.5201 0.4862 0.5667 0.087 Uiso 1 1 calc R
H28C H 0.4962 0.4685 0.6295 0.087 Uiso 1 1 calc R
C29 C 0.4015(3) 0.0983(4) 0.6937(2) 0.0540(15) Uani 1 1 d .
H29 H 0.4396 0.0702 0.6734 0.065 Uiso 1 1 calc R
C30 C 0.4248(4) 0.1154(5) 0.7555(3) 0.087(2) Uani 1 1 d .
H30A H 0.4600 0.1594 0.7557 0.131 Uiso 1 1 calc R
H30B H 0.4425 0.0622 0.7717 0.131 Uiso 1 1 calc R
H30C H 0.3864 0.1352 0.7777 0.131 Uiso 1 1 calc R
C31 C 0.3394(4) 0.0347(4) 0.6924(3) 0.096(2) Uani 1 1 d .
H31A H 0.3023 0.0590 0.7143 0.145 Uiso 1 1 calc R
H31B H 0.3527 -0.0207 0.7085 0.145 Uiso 1 1 calc R
H31C H 0.3248 0.0263 0.6537 0.145 Uiso 1 1 calc R
N1 N 0.62380(16) 0.1095(2) 0.62710(13) 0.0209(8) Uani 1 1 d .
N2 N 0.50379(16) 0.1922(2) 0.62701(13) 0.0220(8) Uani 1 1 d .
Cl1 Cl 0.69040(6) 0.22675(8) 0.72399(5) 0.0365(3) Uani 1 1 d .
Cl2 Cl 0.54742(6) 0.33516(8) 0.71811(5) 0.0394(3) Uani 1 1 d .
Pd1 Pd 0.590759(15) 0.21447(2) 0.674316(13) 0.02246(12) Uani 1 1 d .

loop_
_atom_site_aniso_label
_atom_site_aniso_U_11
_atom_site_aniso_U_22
_atom_site_aniso_U_33
_atom_site_aniso_U_23
_atom_site_aniso_U_13
_atom_site_aniso_U_12
C1 0.019(2) 0.027(2) 0.020(2) 0.0007(19) -0.0006(17) 0.0056(18)
C2 0.023(2) 0.028(2) 0.019(2) -0.0039(19) -0.0060(17) 0.0008(19)
C3 0.024(2) 0.026(2) 0.0175(19) 0.0004(17) -0.0028(18) 0.0014(19)
C4 0.027(2) 0.022(2) 0.020(2) -0.0064(18) -0.0001(18) 0.0035(19)
C5 0.024(2) 0.022(2) 0.0137(19) -0.0003(17) -0.0026(17) -0.0004(19)
C6 0.027(2) 0.023(2) 0.028(2) -0.0079(19) 0.0007(19) 0.010(2)
C7 0.022(2) 0.026(2) 0.030(2) -0.006(2) -0.0087(19) 0.005(2)
C8 0.020(2) 0.028(2) 0.021(2) -0.0040(19) -0.0052(17) 0.0009(19)
C9 0.029(3) 0.040(3) 0.043(3) -0.006(2) 0.005(2) -0.007(2)
C10 0.023(3) 0.057(4) 0.087(4) -0.012(3) 0.014(3) -0.001(3)
C11 0.025(3) 0.055(4) 0.084(4) -0.008(3) -0.001(3) 0.012(3)
C12 0.057(3) 0.035(3) 0.052(3) 0.004(3) -0.022(3) 0.020(3)
C13 0.034(3) 0.035(3) 0.025(2) 0.003(2) -0.0029(19) 0.005(2)
C14 0.054(4) 0.057(4) 0.084(5) 0.021(4) 0.032(3) -0.009(3)
C15 0.176(9) 0.122(7) 0.066(5) 0.039(5) -0.005(5) -0.052(7)
C16 0.120(7) 0.057(4) 0.150(8) -0.006(5) 0.075(6) -0.036(4)
C17 0.052(3) 0.061(4) 0.061(4) 0.033(3) 0.020(3) 0.020(3)
C18 0.187(8) 0.075(5) 0.060(4) 0.008(4) 0.059(5) -0.012(6)
C19 0.085(5) 0.071(5) 0.099(5) 0.015(4) 0.032(4) -0.027(4)
C20 0.024(2) 0.030(3) 0.019(2) -0.0085(19) 0.0006(18) -0.0012(19)
C21 0.023(2) 0.034(3) 0.029(2) -0.004(2) 0.0005(19) 0.005(2)
C22 0.036(3) 0.044(3) 0.056(3) -0.006(3) -0.002(3) 0.013(3)
C23 0.025(3) 0.062(4) 0.072(4) -0.023(3) 0.007(3) 0.008(3)
C24 0.033(3) 0.052(4) 0.056(3) -0.012(3) 0.025(2) -0.006(3)
C25 0.040(3) 0.034(3) 0.034(3) -0.012(2) 0.008(2) -0.004(2)
C26 0.040(3) 0.035(3) 0.047(3) 0.021(2) 0.002(2) 0.003(2)
C27 0.076(4) 0.075(5) 0.041(3) 0.005(3) 0.011(3) -0.009(4)
C28 0.068(4) 0.034(3) 0.071(4) 0.014(3) 0.011(3) -0.004(3)
C29 0.061(4) 0.038(3) 0.062(4) 0.009(3) 0.038(3) -0.003(3)
C30 0.123(6) 0.070(5) 0.068(5) 0.029(4) -0.016(4) -0.020(4)
C31 0.128(6) 0.061(5) 0.100(5) 0.010(4) 0.004(5) -0.050(5)
N1 0.0203(17) 0.027(2) 0.0155(16) -0.0019(15) 0.0024(14) 0.0010(16)
N2 0.0220(18) 0.025(2) 0.0186(16) 0.0015(15) 0.0027(14) -0.0015(15)
Cl1 0.0354(6) 0.0380(7) 0.0360(6) -0.0045(5) -0.0111(5) -0.0055(5)
Cl2 0.0398(7) 0.0370(7) 0.0414(7) -0.0182(6) 0.0001(5) 0.0007(6)
Pd1 0.02482(19) 0.02397(19) 0.01858(17) -0.00324(14) -0.00008(14) -0.00269(15)

loop_
_atom_type_symbol
_atom_type_description
_atom_type_scat_dispersion_real
_atom_type_scat_dispersion_imag
_atom_type_scat_source
C C 0.0033 0.0016 'International Tables Vol C Tables 4.2.6.8 and 6.1.1.4'
H H 0.0000 0.0000 'International Tables Vol C Tables 4.2.6.8 and 6.1.1.4'
N N 0.0061 0.0033 'International Tables Vol C Tables 4.2.6.8 and 6.1.1.4'
Cl Cl 0.1484 0.1585 'International Tables Vol C Tables 4.2.6.8 and 6.1.1.4'
Pd Pd -0.9988 1.0072 'International Tables Vol C Tables 4.2.6.8 and 6.1.1.4'

loop_
_geom_angle_atom_site_label_1
_geom_angle_atom_site_label_2
_geom_angle_atom_site_label_3
_geom_angle
_geom_angle_site_symmetry_1
N1 C1 C2 135.9(4) .
N1 C1 C5 116.8(4) .
C2 C1 C5 107.4(3) .
C7 C2 C3 118.7(4) 5_656
C7 C2 C1 137.8(4) 5_656
C3 C2 C1 103.5(3) .
C3 C3 C4 122.2(5) 5_656
C3 C3 C2 120.3(5) 5_656
C4 C3 C2 117.5(4) .
C6 C4 C3 118.2(4) .
C6 C4 C5 138.3(4) .
C3 C4 C5 103.5(3) .
N2 C5 C4 135.5(4) .
N2 C5 C1 116.3(3) .
C4 C5 C1 108.2(3) .
C4 C6 C7 120.0(4) .
C4 C6 H6 120.0 .
C7 C6 H6 120.0 .
C2 C7 C6 120.5(4) 5_656
C2 C7 H7 119.7 5_656
C6 C7 H7 119.7 .
C13 C8 C9 122.6(4) .
C13 C8 N1 118.5(4) .
C9 C8 N1 118.8(4) .
C8 C9 C10 116.9(5) .
C8 C9 C14 120.7(4) .
C10 C9 C14 122.4(4) .
C11 C10 C9 121.9(5) .
C11 C10 H10 119.0 .
C9 C10 H10 119.0 .
C10 C11 C12 120.2(5) .
C10 C11 H11 119.9 .
C12 C11 H11 119.9 .
C11 C12 C13 121.5(5) .
C11 C12 H12 119.3 .
C13 C12 H12 119.3 .
C8 C13 C12 116.8(4) .
C8 C13 C17 121.3(4) .
C12 C13 C17 121.8(4) .
C15 C14 C9 110.9(5) .
C15 C14 C16 111.0(5) .
C9 C14 C16 110.4(6) .
C15 C14 H14 108.1 .
C9 C14 H14 108.1 .
C16 C14 H14 108.1 .
C14 C15 H15A 109.5 .
C14 C15 H15B 109.5 .
H15A C15 H15B 109.5 .
C14 C15 H15C 109.5 .
H15A C15 H15C 109.5 .
H15B C15 H15C 109.5 .
C14 C16 H16A 109.5 .
C14 C16 H16B 109.5 .
H16A C16 H16B 109.5 .
C14 C16 H16C 109.5 .
H16A C16 H16C 109.5 .
H16B C16 H16C 109.5 .
C13 C17 C18 110.8(5) .
C13 C17 C19 112.6(5) .
C18 C17 C19 111.7(5) .
C13 C17 H17 107.2 .
C18 C17 H17 107.2 .
C19 C17 H17 107.2 .
C17 C18 H18A 109.5 .
C17 C18 H18B 109.5 .
H18A C18 H18B 109.5 .
C17 C18 H18C 109.5 .
H18A C18 H18C 109.5 .
H18B C18 H18C 109.5 .
C17 C19 H19A 109.5 .
C17 C19 H19B 109.5 .
H19A C19 H19B 109.5 .
C17 C19 H19C 109.5 .
H19A C19 H19C 109.5 .
H19B C19 H19C 109.5 .
C21 C20 C25 123.7(4) .
C21 C20 N2 118.5(4) .
C25 C20 N2 117.7(4) .
C22 C21 C20 117.3(4) .
C22 C21 C26 122.0(4) .
C20 C21 C26 120.6(4) .
C21 C22 C23 121.1(5) .
C21 C22 H22 119.4 .
C23 C22 H22 119.4 .
C24 C23 C22 119.6(5) .
C24 C23 H23 120.2 .
C22 C23 H23 120.2 .
C23 C24 C25 122.2(5) .
C23 C24 H24 118.9 .
C25 C24 H24 118.9 .
C24 C25 C20 116.0(5) .
C24 C25 C29 121.2(4) .
C20 C25 C29 122.7(4) .
C21 C26 C28 113.1(4) .
C21 C26 C27 110.1(4) .
C28 C26 C27 112.0(4) .
C21 C26 H26 107.1 .
C28 C26 H26 107.1 .
C27 C26 H26 107.1 .
C26 C27 H27A 109.5 .
C26 C27 H27B 109.5 .
H27A C27 H27B 109.5 .
C26 C27 H27C 109.5 .
H27A C27 H27C 109.5 .
H27B C27 H27C 109.5 .
C26 C28 H28A 109.5 .
C26 C28 H28B 109.5 .
H28A C28 H28B 109.5 .
C26 C28 H28C 109.5 .
H28A C28 H28C 109.5 .
H28B C28 H28C 109.5 .
C25 C29 C30 109.9(5) .
C25 C29 C31 112.4(5) .
C30 C29 C31 110.7(5) .
C25 C29 H29 107.9 .
C30 C29 H29 107.9 .
C31 C29 H29 107.9 .
C29 C30 H30A 109.5 .
C29 C30 H30B 109.5 .
H30A C30 H30B 109.5 .
C29 C30 H30C 109.5 .
H30A C30 H30C 109.5 .
H30B C30 H30C 109.5 .
C29 C31 H31A 109.5 .
C29 C31 H31B 109.5 .
H31A C31 H31B 109.5 .
C29 C31 H31C 109.5 .
H31A C31 H31C 109.5 .
H31B C31 H31C 109.5 .
C1 N1 C8 119.0(3) .
C1 N1 Pd1 113.1(3) .
C8 N1 Pd1 127.9(2) .
C5 N2 C20 118.8(3) .
C5 N2 Pd1 112.9(3) .
C20 N2 Pd1 128.0(2) .
N1 Pd1 N2 80.68(13) .
N1 Pd1 Cl1 94.20(9) .
N2 Pd1 Cl1 174.73(10) .
N1 Pd1 Cl2 173.74(9) .
N2 Pd1 Cl2 94.11(10) .
Cl1 Pd1 Cl2 91.07(4) .

loop_
_geom_bond_atom_site_label_1
_geom_bond_atom_site_label_2
_geom_bond_distance
_geom_bond_site_symmetry_2
C1 N1 1.281(5) .
C1 C2 1.471(6) .
C1 C5 1.506(5) .
C2 C7 1.378(6) 5_656
C2 C3 1.416(5) .
C3 C3 1.365(8) 5_656
C3 C4 1.397(5) .
C4 C6 1.394(5) .
C4 C5 1.470(5) .
C5 N2 1.290(5) .
C6 C7 1.428(5) .
C6 H6 0.9300 .
C7 C2 1.378(6) 5_656
C7 H7 0.9300 .
C8 C13 1.392(6) .
C8 C9 1.396(6) .
C8 N1 1.439(5) .
C9 C10 1.396(7) .
C9 C14 1.533(7) .
C10 C11 1.355(8) .
C10 H10 0.9300 .
C11 C12 1.363(7) .
C11 H11 0.9300 .
C12 C13 1.404(6) .
C12 H12 0.9300 .
C13 C17 1.526(6) .
C14 C15 1.493(9) .
C14 C16 1.558(9) .
C14 H14 0.9800 .
C15 H15A 0.9600 .
C15 H15B 0.9600 .
C15 H15C 0.9600 .
C16 H16A 0.9600 .
C16 H16B 0.9600 .
C16 H16C 0.9600 .
C17 C18 1.527(8) .
C17 C19 1.540(8) .
C17 H17 0.9800 .
C18 H18A 0.9600 .
C18 H18B 0.9600 .
C18 H18C 0.9600 .
C19 H19A 0.9600 .
C19 H19B 0.9600 .
C19 H19C 0.9600 .
C20 C21 1.386(6) .
C20 C25 1.412(6) .
C20 N2 1.451(5) .
C21 C22 1.380(6) .
C21 C26 1.525(6) .
C22 C23 1.395(7) .
C22 H22 0.9300 .
C23 C24 1.377(8) .
C23 H23 0.9300 .
C24 C25 1.383(7) .
C24 H24 0.9300 .
C25 C29 1.516(7) .
C26 C28 1.536(7) .
C26 C27 1.546(7) .
C26 H26 0.9800 .
C27 H27A 0.9600 .
C27 H27B 0.9600 .
C27 H27C 0.9600 .
C28 H28A 0.9600 .
C28 H28B 0.9600 .
C28 H28C 0.9600 .
C29 C30 1.540(8) .
C29 C31 1.549(8) .
C29 H29 0.9800 .
C30 H30A 0.9600 .
C30 H30B 0.9600 .
C30 H30C 0.9600 .
C31 H31A 0.9600 .
C31 H31B 0.9600 .
C31 H31C 0.9600 .
N1 Pd1 2.050(3) .
N2 Pd1 2.051(3) .
Cl1 Pd1 2.2692(12) .
Cl2 Pd1 2.2703(13) .

loop_
_geom_torsion_atom_site_label_1
_geom_torsion_atom_site_label_2
_geom_torsion_atom_site_label_3
_geom_torsion_atom_site_label_4
_geom_torsion
_geom_torsion_site_symmetry_1
_geom_torsion_site_symmetry_4
N1 C1 C2 C7 -1.9(9) . 5_656
C5 C1 C2 C7 179.4(5) . 5_656
N1 C1 C2 C3 178.7(5) . .
C5 C1 C2 C3 0.0(4) . .
C7 C2 C3 C3 1.0(7) 5_656 5_656
C1 C2 C3 C3 -179.5(5) . 5_656
C7 C2 C3 C4 180.0(4) 5_656 .
C1 C2 C3 C4 -0.5(5) . .
C3 C3 C4 C6 -0.7(7) 5_656 .
C2 C3 C4 C6 -179.7(4) . .
C3 C3 C4 C5 179.8(5) 5_656 .
C2 C3 C4 C5 0.8(5) . .
C6 C4 C5 N2 0.8(9) . .
C3 C4 C5 N2 -179.8(4) . .
C6 C4 C5 C1 179.9(5) . .
C3 C4 C5 C1 -0.7(4) . .
N1 C1 C5 N2 0.7(5) . .
C2 C1 C5 N2 179.7(3) . .
N1 C1 C5 C4 -178.6(3) . .
C2 C1 C5 C4 0.5(4) . .
C3 C4 C6 C7 0.2(6) . .
C5 C4 C6 C7 179.6(4) . .
C4 C6 C7 C2 -0.2(6) . 5_656
C13 C8 C9 C10 0.6(7) . .
N1 C8 C9 C10 179.7(4) . .
C13 C8 C9 C14 -179.5(4) . .
N1 C8 C9 C14 -0.3(6) . .
C8 C9 C10 C11 0.1(8) . .
C14 C9 C10 C11 -179.8(5) . .
C9 C10 C11 C12 -0.4(9) . .
C10 C11 C12 C13 0.1(8) . .
C9 C8 C13 C12 -0.9(6) . .
N1 C8 C13 C12 179.9(4) . .
C9 C8 C13 C17 176.5(5) . .
N1 C8 C13 C17 -2.6(6) . .
C11 C12 C13 C8 0.6(7) . .
C11 C12 C13 C17 -176.9(5) . .
C8 C9 C14 C15 -107.2(6) . .
C10 C9 C14 C15 72.7(7) . .
C8 C9 C14 C16 129.3(5) . .
C10 C9 C14 C16 -50.7(7) . .
C8 C13 C17 C18 -97.7(6) . .
C12 C13 C17 C18 79.6(6) . .
C8 C13 C17 C19 136.4(5) . .
C12 C13 C17 C19 -46.2(7) . .
C25 C20 C21 C22 -0.9(6) . .
N2 C20 C21 C22 178.9(4) . .
C25 C20 C21 C26 -179.4(4) . .
N2 C20 C21 C26 0.5(6) . .
C20 C21 C22 C23 0.1(7) . .
C26 C21 C22 C23 178.5(5) . .
C21 C22 C23 C24 1.0(8) . .
C22 C23 C24 C25 -1.2(8) . .
C23 C24 C25 C20 0.3(7) . .
C23 C24 C25 C29 176.1(5) . .
C21 C20 C25 C24 0.8(7) . .
N2 C20 C25 C24 -179.1(4) . .
C21 C20 C25 C29 -174.9(4) . .
N2 C20 C25 C29 5.2(6) . .
C22 C21 C26 C28 42.2(6) . .
C20 C21 C26 C28 -139.4(5) . .
C22 C21 C26 C27 -84.0(6) . .
C20 C21 C26 C27 94.4(5) . .
C24 C25 C29 C30 -85.6(6) . .
C20 C25 C29 C30 89.9(6) . .
C24 C25 C29 C31 38.3(7) . .
C20 C25 C29 C31 -146.3(5) . .
C2 C1 N1 C8 -3.3(7) . .
C5 C1 N1 C8 175.3(3) . .
C2 C1 N1 Pd1 177.4(4) . .
C5 C1 N1 Pd1 -3.9(4) . .
C13 C8 N1 C1 -86.1(5) . .
C9 C8 N1 C1 94.8(5) . .
C13 C8 N1 Pd1 93.1(4) . .
C9 C8 N1 Pd1 -86.1(4) . .
C4 C5 N2 C20 6.4(7) . .
C1 C5 N2 C20 -172.6(3) . .
C4 C5 N2 Pd1 -178.1(4) . .
C1 C5 N2 Pd1 2.9(4) . .
C21 C20 N2 C5 -103.2(5) . .
C25 C20 N2 C5 76.7(5) . .
C21 C20 N2 Pd1 82.0(4) . .
C25 C20 N2 Pd1 -98.1(4) . .
C1 N1 Pd1 N2 4.2(3) . .
C8 N1 Pd1 N2 -175.0(3) . .
C1 N1 Pd1 Cl1 -177.1(3) . .
C8 N1 Pd1 Cl1 3.7(3) . .
C1 N1 Pd1 Cl2 -29.7(10) . .
C8 N1 Pd1 Cl2 151.1(7) . .
C5 N2 Pd1 N1 -3.8(3) . .
C20 N2 Pd1 N1 171.2(3) . .
C5 N2 Pd1 Cl1 -17.8(12) . .
C20 N2 Pd1 Cl1 157.2(8) . .
C5 N2 Pd1 Cl2 172.7(3) . .
C20 N2 Pd1 Cl2 -12.3(3) . .

loop_
_platon_squeeze_void_nr
_platon_squeeze_void_average_x
_platon_squeeze_void_average_y
_platon_squeeze_void_average_z
_platon_squeeze_void_volume
_platon_squeeze_void_count_electrons
1 0.113 0.210 0.413 213.5 112.8
2 0.613 0.209 0.087 213.5 114.8
3 0.113 0.290 0.913 213.6 113.1
4 0.613 0.290 0.587 213.7 113.9
5 0.387 0.710 0.413 213.7 113.8
6 0.887 0.710 0.087 213.7 114.8
7 0.387 0.790 0.913 213.6 113.2
8 0.887 0.790 0.587 213.6 113.8
